data_2224991
loop_
_publ_author_name
'Abdul Ghafar, Noorul Aisyah'
'Baba, Ibrahim'
'Yamin, Bohari M.'
'Ng, Seik Weng'

_publ_section_title
(2,2'-Bipyridine-\k^2^<i>N</i>,<i>N</i>')bis(<i>N</i>-ethyl-<i>N</i>-methyldithiocarbamato-\k^2^<i>S</i>,<i>S</i>')zinc(II)
_journal_coeditor_code HB5313
_journal_issue 2
_journal_name_full 'Acta Crystallographica Section E'
_journal_page_first m208
_journal_paper_doi 10.1107/S1600536810002606
_journal_volume 66
_journal_year 2010
_chemical_formula_iupac '[Zn (C4 H8 N S2)2 (C10 H8 N2)]'
_chemical_formula_moiety 'C18 H24 N4 S4 Zn'
_chemical_formula_sum 'C18 H24 N4 S4 Zn'
_chemical_formula_weight 490.02
_chemical_name_systematic
;
(2,2'-Bipyridine-\k^2^<i>N</i>,<i>N</i>')bis(<i>N</i>-ethyl-<i>N</i>-
methyldithiocarbamato-\k^2^<i>S</i>,<i>S</i>')zinc(II)
;
_space_group_IT_number 56
_symmetry_cell_setting orthorhombic
_symmetry_space_group_name_Hall '-P 2ac 2bc'
_symmetry_space_group_name_H-M 'P n a a'
_atom_sites_solution_hydrogens geom
_atom_sites_solution_primary direct
_atom_sites_solution_secondary difmap
_audit_creation_method SHELXL-97
_cell_angle_alpha 90.00
_cell_angle_beta 90.00
_cell_angle_gamma 90.00
_cell_formula_units_Z 4
_cell_length_a 16.9478(7)
_cell_length_b 19.3282(8)
_cell_length_c 6.6572(3)
_cell_measurement_reflns_used 6268
_cell_measurement_temperature 293(2)
_cell_measurement_theta_max 27.5
_cell_measurement_theta_min 2.4
_cell_volume 2180.70(16)
_computing_cell_refinement 'SAINT (Bruker, 2000)'
_computing_data_collection 'SMART (Bruker, 2000)'
_computing_data_reduction 'SAINT (Bruker, 2000)'
_computing_molecular_graphics 'X-SEED (Barbour, 2001)'
_computing_publication_material 'publCIF (Westrip, 2010)'
_computing_structure_refinement 'SHELXL97 (Sheldrick, 2008)'
_computing_structure_solution 'SHELXS97 (Sheldrick, 2008)'
_diffrn_ambient_temperature 293(2)
_diffrn_measured_fraction_theta_full 1.000
_diffrn_measured_fraction_theta_max 1.000
_diffrn_measurement_device_type 'Bruker SMART APEX CCD'
_diffrn_measurement_method '\w scans'
_diffrn_radiation_monochromator graphite
_diffrn_radiation_source 'fine-focus sealed tube'
_diffrn_radiation_type MoK\a
_diffrn_radiation_wavelength 0.71073
_diffrn_reflns_av_R_equivalents 0.0189
_diffrn_reflns_av_sigmaI/netI 0.0161
_diffrn_reflns_limit_h_max 22
_diffrn_reflns_limit_h_min -20
_diffrn_reflns_limit_k_max 24
_diffrn_reflns_limit_k_min -25
_diffrn_reflns_limit_l_max 8
_diffrn_reflns_limit_l_min -5
_diffrn_reflns_number 13725
_diffrn_reflns_theta_full 27.50
_diffrn_reflns_theta_max 27.50
_diffrn_reflns_theta_min 2.11
_diffrn_standards_decay_% 0
_diffrn_standards_interval_count 0
_diffrn_standards_interval_time 0
_diffrn_standards_number 0
_exptl_absorpt_coefficient_mu 1.520
_exptl_absorpt_correction_T_max 0.6182
_exptl_absorpt_correction_T_min 0.5478
_exptl_absorpt_correction_type multi-scan
_exptl_absorpt_process_details '(SADABS; Sheldrick, 1996)'
_exptl_crystal_colour Colorless
_exptl_crystal_density_diffrn 1.493
_exptl_crystal_density_method 'not measured'
_exptl_crystal_description Block
_exptl_crystal_F_000 1016
_exptl_crystal_size_max 0.45
_exptl_crystal_size_mid 0.40
_exptl_crystal_size_min 0.35
_refine_diff_density_max 0.350
_refine_diff_density_min -0.224
_refine_ls_extinction_method none
_refine_ls_goodness_of_fit_ref 1.042
_refine_ls_hydrogen_treatment constr
_refine_ls_matrix_type full
_refine_ls_number_parameters 136
_refine_ls_number_reflns 2513
_refine_ls_number_restraints 14
_refine_ls_restrained_S_all 1.074
_refine_ls_R_factor_all 0.0338
_refine_ls_R_factor_gt 0.0304
_refine_ls_shift/su_max 0.001
_refine_ls_shift/su_mean 0.001
_refine_ls_structure_factor_coef Fsqd
_refine_ls_weighting_details 'calc w=1/[\s^2^(Fo^2^)+(0.0554P)^2^+0.6285P] where P=(Fo^2^+2Fc^2^)/3'
_refine_ls_weighting_scheme calc
_refine_ls_wR_factor_gt 0.0882
_refine_ls_wR_factor_ref 0.0907
_reflns_number_gt 2252
_reflns_number_total 2513
_reflns_threshold_expression I>2\s(I)
_cod_data_source_file hb5313.cif
_cod_data_source_block I
_cod_depositor_comments
;
The following automatic conversions were performed:
'_symmetry_cell_setting' value 'Orthorhombic' changed to 'orthorhombic'
according to '/home/saulius/struct/CIF-dictionaries/cif_core.dic'
dictionary named 'cif_core.dic' version 2.4.1 from
2010-06-29.

'_exptl_absorpt_correction_type' value 'Multi-scan' changed
to 'multi-scan' according to
'/home/saulius/struct/CIF-dictionaries/cif_core.dic' dictionary named
'cif_core.dic' version 2.4.1 from 2010-06-29.

Automatic conversion script
Id: cif_fix_enum 1527 2010-12-29 10:47:43Z saulius 

The following automatic conversions were performed:

'_symmetry_cell_setting' value 'Orthorhombic' changed to
'orthorhombic' according to
/home/saulius/struct/CIF-dictionaries/cif_core.dic dictionary named
'cif_core.dic' version 2.4.1 from
2010-06-29.

'_exptl_absorpt_correction_type' value 'Multi-scan'
changed to 'multi-scan' according to
/home/saulius/struct/CIF-dictionaries/cif_core.dic dictionary named
'cif_core.dic' version 2.4.1 from 2010-06-29.

Automatic conversion script
Id: cif_fix_values 1715 2011-07-08 13:25:40Z adriana 
;
_cod_database_code 2224991
_cod_database_fobs_code 2224991

loop_
_symmetry_equiv_pos_as_xyz
'x, y, z'
'-x+1/2, -y, z+1/2'
'x, -y+1/2, -z+1/2'
'-x+1/2, y+1/2, -z'
'-x, -y, -z'
'x-1/2, y, -z-1/2'
'-x, y-1/2, z-1/2'
'x-1/2, -y-1/2, z'

loop_
_atom_site_type_symbol
_atom_site_label
_atom_site_fract_x
_atom_site_fract_y
_atom_site_fract_z
_atom_site_U_iso_or_equiv
_atom_site_adp_type
_atom_site_calc_flag
_atom_site_refinement_flags
_atom_site_occupancy
_atom_site_disorder_assembly
_atom_site_disorder_group
Zn Zn1 0.292606(17) 0.2500 0.2500 0.03998(12) Uani d S 1 . .
S S1 0.27352(4) 0.14351(3) 0.03544(9) 0.05648(17) Uani d . 1 . .
S S2 0.19702(3) 0.16932(3) 0.42289(8) 0.04706(15) Uani d . 1 . .
N N1 0.16951(11) 0.05783(10) 0.2003(3) 0.0545(4) Uani d . 1 . .
N N2 0.39422(8) 0.21503(8) 0.4216(2) 0.0379(3) Uani d . 1 . .
C C1 0.20922(11) 0.11716(11) 0.2174(3) 0.0424(4) Uani d . 1 A .
C C2 0.18288(18) 0.00855(16) 0.0390(5) 0.0884(10) Uani d PD 0.50 A 1
H H2A 0.2286 0.0238 -0.0367 0.106 Uiso calc PR 0.50 A 1
H H2B 0.1961 -0.0357 0.0990 0.106 Uiso calc PR 0.50 A 1
C C3 0.1206(3) -0.0020(3) -0.0968(8) 0.0731(15) Uani d PDU 0.50 A 1
H H3A 0.1326 -0.0407 -0.1819 0.110 Uiso calc PR 0.50 A 1
H H3B 0.1136 0.0387 -0.1775 0.110 Uiso calc PR 0.50 A 1
H H3C 0.0729 -0.0113 -0.0237 0.110 Uiso calc PR 0.50 A 1
C C2' 0.18288(18) 0.00855(16) 0.0390(5) 0.0884(10) Uani d P 0.50 A 2
H H2'A 0.1652 -0.0364 0.0804 0.106 Uiso calc PR 0.50 A 2
H H2'B 0.2382 0.0068 0.0082 0.106 Uiso calc PR 0.50 A 2
H H2'C 0.1541 0.0227 -0.0781 0.106 Uiso calc PR 0.50 A 2
C C4 0.11331(16) 0.03509(15) 0.3511(4) 0.0725(7) Uani d P 0.50 A 1
H H4A 0.1398 0.0296 0.4775 0.087 Uiso calc PR 0.50 A 1
H H4B 0.0908 -0.0083 0.3109 0.087 Uiso calc PR 0.50 A 1
H H4C 0.0722 0.0690 0.3644 0.087 Uiso calc PR 0.50 A 1
C C4' 0.11331(16) 0.03509(15) 0.3511(4) 0.0725(7) Uani d PD 0.50 A 2
H H4'A 0.1228 -0.0134 0.3796 0.087 Uiso calc PR 0.50 A 2
H H4'B 0.1228 0.0608 0.4739 0.087 Uiso calc PR 0.50 A 2
C C5' 0.0321(4) 0.0434(5) 0.2957(14) 0.114(3) Uani d PDU 0.50 A 2
H H5'A -0.0004 0.0154 0.3816 0.171 Uiso calc PR 0.50 A 2
H H5'B 0.0249 0.0293 0.1587 0.171 Uiso calc PR 0.50 A 2
H H5'C 0.0173 0.0911 0.3100 0.171 Uiso calc PR 0.50 A 2
C C6 0.39024(12) 0.18074(10) 0.5947(3) 0.0453(4) Uani d . 1 . .
H H6 0.3408 0.1703 0.6470 0.054 Uiso calc R 1 . .
C C7 0.45602(13) 0.16000(11) 0.6997(3) 0.0492(5) Uani d . 1 . .
H H7 0.4511 0.1362 0.8205 0.059 Uiso calc R 1 . .
C C8 0.52930(13) 0.17520(11) 0.6222(3) 0.0512(5) Uani d . 1 . .
H H8 0.5748 0.1617 0.6897 0.061 Uiso calc R 1 . .
C C9 0.53413(11) 0.21061(11) 0.4434(3) 0.0468(4) Uani d . 1 . .
H H9 0.5831 0.2212 0.3882 0.056 Uiso calc R 1 . .
C C10 0.46553(10) 0.23031(9) 0.3464(3) 0.0367(4) Uani d . 1 . .

loop_
_atom_site_aniso_label
_atom_site_aniso_U_11
_atom_site_aniso_U_22
_atom_site_aniso_U_33
_atom_site_aniso_U_12
_atom_site_aniso_U_13
_atom_site_aniso_U_23
Zn1 0.03265(18) 0.04134(19) 0.0460(2) 0.000 0.000 0.00225(12)
S1 0.0583(3) 0.0555(3) 0.0557(3) -0.0150(2) 0.0193(3) -0.0093(2)
S2 0.0409(3) 0.0566(3) 0.0437(3) -0.0025(2) 0.00315(19) -0.0026(2)
N1 0.0479(10) 0.0455(9) 0.0701(12) -0.0080(8) 0.0102(9) -0.0039(8)
N2 0.0354(7) 0.0381(7) 0.0402(8) -0.0013(6) 0.0004(6) 0.0002(6)
C1 0.0357(9) 0.0422(10) 0.0493(10) 0.0005(7) 0.0022(7) 0.0024(8)
C2 0.0759(18) 0.0659(16) 0.123(3) -0.0218(14) 0.0324(18) -0.0391(18)
C3 0.097(4) 0.063(3) 0.059(3) 0.017(3) -0.009(3) -0.012(2)
C2' 0.0759(18) 0.0659(16) 0.123(3) -0.0218(14) 0.0324(18) -0.0391(18)
C4 0.0698(16) 0.0695(15) 0.0783(17) -0.0251(13) 0.0123(14) 0.0122(13)
C4' 0.0698(16) 0.0695(15) 0.0783(17) -0.0251(13) 0.0123(14) 0.0122(13)
C5' 0.086(4) 0.124(6) 0.132(6) -0.010(4) 0.025(4) 0.026(5)
C6 0.0455(10) 0.0459(10) 0.0444(10) -0.0039(8) 0.0010(8) 0.0047(8)
C7 0.0581(12) 0.0442(10) 0.0453(10) -0.0011(8) -0.0068(9) 0.0067(9)
C8 0.0490(11) 0.0497(11) 0.0549(12) 0.0086(9) -0.0128(10) 0.0034(9)
C9 0.0347(9) 0.0524(11) 0.0533(11) 0.0049(8) -0.0018(8) 0.0007(9)
C10 0.0342(8) 0.0355(8) 0.0402(10) 0.0007(6) -0.0008(7) -0.0024(7)

loop_
_atom_type_symbol
_atom_type_description
_atom_type_scat_dispersion_real
_atom_type_scat_dispersion_imag
_atom_type_scat_source
C C 0.0033 0.0016 'International Tables Vol C Tables 4.2.6.8 and 6.1.1.4'
H H 0.0000 0.0000 'International Tables Vol C Tables 4.2.6.8 and 6.1.1.4'
N N 0.0061 0.0033 'International Tables Vol C Tables 4.2.6.8 and 6.1.1.4'
S S 0.1246 0.1234 'International Tables Vol C Tables 4.2.6.8 and 6.1.1.4'
Zn Zn 0.2839 1.4301 'International Tables Vol C Tables 4.2.6.8 and 6.1.1.4'

loop_
_geom_angle_atom_site_label_1
_geom_angle_atom_site_label_2
_geom_angle_atom_site_label_3
_geom_angle_site_symmetry_1
_geom_angle_site_symmetry_3
_geom_angle
_geom_angle_publ_flag
N2 Zn1 N2 . 3 75.24(8) y
N2 Zn1 S2 . . 94.40(4) ?
N2 Zn1 S2 3 . 159.93(4) ?
N2 Zn1 S2 . 3 159.93(4) ?
N2 Zn1 S2 3 3 94.40(4) ?
S2 Zn1 S2 . 3 100.22(3) ?
N2 Zn1 S1 . . 98.35(4) ?
N2 Zn1 S1 3 . 93.31(4) ?
S2 Zn1 S1 . . 70.884(17) y
S2 Zn1 S1 3 . 99.39(2) ?
N2 Zn1 S1 . 3 93.31(4) ?
N2 Zn1 S1 3 3 98.35(4) ?
S2 Zn1 S1 . 3 99.39(2) ?
S2 Zn1 S1 3 3 70.884(17) ?
S1 Zn1 S1 . 3 165.28(3) ?
C1 S1 Zn1 . . 85.62(7) ?
C1 S2 Zn1 . . 85.53(7) ?
C1 N1 C4 . . 122.2(2) ?
C1 N1 C2 . . 123.2(2) ?
C4 N1 C2 . . 114.5(2) ?
C6 N2 C10 . . 118.59(16) ?
C6 N2 Zn1 . . 124.71(12) ?
C10 N2 Zn1 . . 116.70(12) ?
N1 C1 S2 . . 120.88(16) ?
N1 C1 S1 . . 121.19(16) ?
S2 C1 S1 . . 117.93(12) ?
C3 C2 N1 . . 117.0(3) ?
C3 C2 H2A . . 108.1 ?
N1 C2 H2A . . 108.1 ?
C3 C2 H2B . . 108.1 ?
N1 C2 H2B . . 108.1 ?
H2A C2 H2B . . 107.3 ?
N1 C4 H4A . . 109.5 ?
N1 C4 H4B . . 109.5 ?
N1 C4 H4C . . 109.5 ?
H5'A C5' H5'B . . 109.5 ?
H5'A C5' H5'C . . 109.5 ?
H5'B C5' H5'C . . 109.5 ?
N2 C6 C7 . . 122.96(18) ?
N2 C6 H6 . . 118.5 ?
C7 C6 H6 . . 118.5 ?
C8 C7 C6 . . 118.6(2) ?
C8 C7 H7 . . 120.7 ?
C6 C7 H7 . . 120.7 ?
C7 C8 C9 . . 118.97(19) ?
C7 C8 H8 . . 120.5 ?
C9 C8 H8 . . 120.5 ?
C8 C9 C10 . . 119.40(19) ?
C8 C9 H9 . . 120.3 ?
C10 C9 H9 . . 120.3 ?
N2 C10 C9 . . 121.49(18) ?
N2 C10 C10 . 3 115.69(10) ?
C9 C10 C10 . 3 122.82(12) ?

loop_
_geom_bond_atom_site_label_1
_geom_bond_atom_site_label_2
_geom_bond_site_symmetry_2
_geom_bond_distance
_geom_bond_publ_flag
Zn1 N2 . 2.1742(15) y
Zn1 N2 3 2.1742(15) ?
Zn1 S2 . 2.5259(5) y
Zn1 S2 3 2.5259(5) ?
Zn1 S1 . 2.5261(6) y
Zn1 S1 3 2.5261(6) ?
S1 C1 . 1.707(2) ?
S2 C1 . 1.712(2) ?
N1 C1 . 1.334(3) ?
N1 C4 . 1.452(3) ?
N1 C2 . 1.453(3) ?
N2 C6 . 1.331(2) ?
N2 C10 . 1.341(2) ?
C2 C3 . 1.405(5) ?
C2 H2A . 0.9700 ?
C2 H2B . 0.9700 ?
C3 H3A . 0.9600 ?
C3 H3B . 0.9600 ?
C3 H3C . 0.9600 ?
C4 H4A . 0.9600 ?
C4 H4B . 0.9600 ?
C4 H4C . 0.9600 ?
C5' H5'A . 0.9600 ?
C5' H5'B . 0.9600 ?
C5' H5'C . 0.9600 ?
C6 C7 . 1.376(3) ?
C6 H6 . 0.9300 ?
C7 C8 . 1.377(3) ?
C7 H7 . 0.9300 ?
C8 C9 . 1.375(3) ?
C8 H8 . 0.9300 ?
C9 C10 . 1.384(3) ?
C9 H9 . 0.9300 ?
C10 C10 3 1.492(4) ?

loop_
_geom_torsion_atom_site_label_1
_geom_torsion_atom_site_label_2
_geom_torsion_atom_site_label_3
_geom_torsion_atom_site_label_4
_geom_torsion_site_symmetry_1
_geom_torsion_site_symmetry_2
_geom_torsion_site_symmetry_3
_geom_torsion_site_symmetry_4
_geom_torsion
_geom_torsion_publ_flag
N2 Zn1 S1 C1 . . . . 92.98(8) ?
N2 Zn1 S1 C1 3 . . . 168.53(8) ?
S2 Zn1 S1 C1 . . . . 1.19(7) ?
S2 Zn1 S1 C1 3 . . . -96.46(7) ?
S1 Zn1 S1 C1 3 . . . -49.05(7) ?
N2 Zn1 S2 C1 . . . . -98.50(8) ?
N2 Zn1 S2 C1 3 . . . -40.79(14) ?
S2 Zn1 S2 C1 3 . . . 95.31(7) ?
S1 Zn1 S2 C1 . . . . -1.18(7) ?
S1 Zn1 S2 C1 3 . . . 167.40(7) ?
N2 Zn1 N2 C6 3 . . . 179.12(19) ?
S2 Zn1 N2 C6 . . . . -18.34(15) ?
S2 Zn1 N2 C6 3 . . . 118.46(16) ?
S1 Zn1 N2 C6 . . . . -89.64(15) ?
S1 Zn1 N2 C6 3 . . . 81.35(15) ?
N2 Zn1 N2 C10 3 . . . -0.03(10) ?
S2 Zn1 N2 C10 . . . . 162.50(13) ?
S2 Zn1 N2 C10 3 . . . -60.7(2) ?
S1 Zn1 N2 C10 . . . . 91.21(13) ?
S1 Zn1 N2 C10 3 . . . -97.80(13) ?
C4 N1 C1 S2 . . . . 1.2(3) ?
C2 N1 C1 S2 . . . . -174.1(2) ?
C4 N1 C1 S1 . . . . -178.68(19) ?
C2 N1 C1 S1 . . . . 6.0(3) ?
Zn1 S2 C1 N1 . . . . -178.01(18) ?
Zn1 S2 C1 S1 . . . . 1.87(11) ?
Zn1 S1 C1 N1 . . . . 178.01(18) ?
Zn1 S1 C1 S2 . . . . -1.87(11) ?
C1 N1 C2 C3 . . . . -114.6(4) ?
C4 N1 C2 C3 . . . . 69.8(4) ?
C10 N2 C6 C7 . . . . -0.3(3) ?
Zn1 N2 C6 C7 . . . . -179.41(16) ?
N2 C6 C7 C8 . . . . -0.2(3) ?
C6 C7 C8 C9 . . . . 0.2(3) ?
C7 C8 C9 C10 . . . . 0.3(3) ?
C6 N2 C10 C9 . . . . 0.7(3) ?
Zn1 N2 C10 C9 . . . . 179.93(14) ?
C6 N2 C10 C10 . . . 3 -179.12(19) ?
Zn1 N2 C10 C10 . . . 3 0.1(3) ?
C8 C9 C10 N2 . . . . -0.7(3) ?
C8 C9 C10 C10 . . . 3 179.1(2) ?
